data_4333608
loop_
_publ_author_name
'Eric M. Villa'
'Connor J. Marr'
'Juan Diwu'
'Evgeny V. Alekseev'
'Wulf Depmeier'
'Thomas E. Albrecht-Schmitt'

_publ_section_title
;
 From Order to Disorder and Back Again: In Situ Hydrothermal Redox
 Reactions of Uranium Phosphites and Phosphates
;
_journal_name_full 'Inorganic Chemistry'
_journal_page_first 965
_journal_page_last 973
_journal_paper_doi 10.1021/ic302198w
_journal_volume 52
_journal_year 2013
_chemical_formula_moiety Cs[U(PO4)(H1.5PO4)]2
_chemical_formula_sum 'Cs O16 P4 U2'
_chemical_formula_weight 988.85
_chemical_name_common 'Cesium Uranium(IV) Phosphate'
_chemical_name_systematic
; 
 ? 
;
_space_group_IT_number 15
_symmetry_cell_setting monoclinic
_symmetry_space_group_name_Hall '-C 2yc'
_symmetry_space_group_name_H-M 'C 1 2/c 1'
_atom_sites_solution_hydrogens none
_atom_sites_solution_primary direct
_atom_sites_solution_secondary difmap
_audit_creation_method SHELXL-97
_cell_angle_alpha 90.00
_cell_angle_beta 98.423(3)
_cell_angle_gamma 90.00
_cell_formula_units_Z 4
_cell_length_a 29.4481(14)
_cell_length_b 6.6314(3)
_cell_length_c 6.9319(3)
_cell_measurement_reflns_used 2024
_cell_measurement_temperature 100(2)
_cell_measurement_theta_max 30.53
_cell_measurement_theta_min 2.80
_cell_volume 1339.07(11)
_computing_cell_refinement 'smart saint'
_computing_data_collection smart
_computing_data_reduction SAINT
_computing_molecular_graphics 'SHELXP-97 (Sheldrick, 1997)'
_computing_publication_material 'SHELXCIF-97 (Sheldrick, 2000)'
_computing_structure_refinement 'SHELXL-97 (Sheldrick, 2008)'
_computing_structure_solution 'SHELXS-97 (Sheldrick, 2008)'
_diffrn_ambient_temperature 100(2)
_diffrn_detector_area_resol_mean 0
_diffrn_measured_fraction_theta_full 0.987
_diffrn_measured_fraction_theta_max 0.987
_diffrn_measurement_device_type 'BRUKER apex II'
_diffrn_measurement_method '0.5 wide w/ exposures'
_diffrn_radiation_monochromator 'Quazar optics'
_diffrn_radiation_source 'Imus microfocused'
_diffrn_radiation_type MoK\a
_diffrn_radiation_wavelength 0.71073
_diffrn_reflns_av_R_equivalents 0.0430
_diffrn_reflns_av_sigmaI/netI 0.0413
_diffrn_reflns_limit_h_max 41
_diffrn_reflns_limit_h_min -42
_diffrn_reflns_limit_k_max 8
_diffrn_reflns_limit_k_min -9
_diffrn_reflns_limit_l_max 9
_diffrn_reflns_limit_l_min -9
_diffrn_reflns_number 7450
_diffrn_reflns_theta_full 30.53
_diffrn_reflns_theta_max 30.53
_diffrn_reflns_theta_min 2.80
_exptl_absorpt_coefficient_mu 27.404
_exptl_absorpt_correction_T_max 0.720
_exptl_absorpt_correction_T_min 0.617
_exptl_absorpt_correction_type numerical
_exptl_absorpt_process_details SHELTXPREP
_exptl_crystal_colour Forest-Green
_exptl_crystal_density_diffrn 4.905
_exptl_crystal_density_meas ?
_exptl_crystal_description Plate
_exptl_crystal_F_000 1708
_exptl_crystal_size_max 0.032
_exptl_crystal_size_mid 0.015
_exptl_crystal_size_min 0.012
_refine_diff_density_max 4.764
_refine_diff_density_min -1.412
_refine_diff_density_rms 0.337
_refine_ls_extinction_method none
_refine_ls_goodness_of_fit_ref 1.038
_refine_ls_hydrogen_treatment none
_refine_ls_matrix_type full
_refine_ls_number_parameters 105
_refine_ls_number_reflns 2024
_refine_ls_number_restraints 0
_refine_ls_restrained_S_all 1.038
_refine_ls_R_factor_all 0.0361
_refine_ls_R_factor_gt 0.0277
_refine_ls_shift/su_max 0.001
_refine_ls_shift/su_mean 0.000
_refine_ls_structure_factor_coef Fsqd
_refine_ls_weighting_details 'calc w=1/[\s^2^(Fo^2^)+(0.0332P)^2^+2.1849P] where P=(Fo^2^+2Fc^2^)/3'
_refine_ls_weighting_scheme calc
_refine_ls_wR_factor_gt 0.0616
_refine_ls_wR_factor_ref 0.0652
_reflns_number_gt 1752
_reflns_number_total 2024
_reflns_threshold_expression >2sigma(I)
_cod_data_source_file ic302198w_si_002_2.cif
_cod_data_source_block Cs_U(IV)_PO4
_cod_depositor_comments
;
The following automatic conversions were performed:

'_exptl_crystal_density_meas' value 'N/A' was changed to '?' - the
value is perceived as not measured.

Automatic conversion script
Id: cif_fix_values 3008 2015-01-20 13:52:24Z robertas 
;
_cod_database_code 4333608

loop_
_symmetry_equiv_pos_as_xyz
'x, y, z'
'-x, y, -z+1/2'
'x+1/2, y+1/2, z'
'-x+1/2, y+1/2, -z+1/2'
'-x, -y, -z'
'x, -y, z-1/2'
'-x+1/2, -y+1/2, -z'
'x+1/2, -y+1/2, z-1/2'

loop_
_atom_site_label
_atom_site_type_symbol
_atom_site_fract_x
_atom_site_fract_y
_atom_site_fract_z
_atom_site_U_iso_or_equiv
_atom_site_adp_type
_atom_site_occupancy
_atom_site_symmetry_multiplicity
_atom_site_calc_flag
_atom_site_refinement_flags
U1 U 0.171803(7) 0.14931(3) 0.71454(3) 0.00582(7) Uani 1 1 d .
Cs1 Cs 0.0000 0.70210(10) 0.2500 0.02661(17) Uani 1 2 d S
P1 P 0.20183(5) -0.3134(2) 0.7336(2) 0.0039(3) Uani 1 1 d .
P2 P 0.08116(5) 0.1978(3) 0.3436(3) 0.0102(3) Uani 1 1 d .
O1 O 0.24815(15) 0.1539(6) 0.7836(7) 0.0083(8) Uani 1 1 d .
O2 O 0.10795(16) 0.2997(8) 0.5198(7) 0.0159(10) Uani 1 1 d .
O3 O 0.17844(15) 0.1852(6) 1.0589(6) 0.0061(8) Uani 1 1 d .
O4 O 0.19568(15) 0.1763(6) 0.4077(6) 0.0072(8) Uani 1 1 d .
O5 O 0.17726(15) 0.4859(7) 0.7469(6) 0.0111(9) Uani 1 1 d .
O6 O 0.10566(16) -0.0079(8) 0.7908(7) 0.0172(10) Uani 1 1 d .
O7 O -0.03220(16) 0.8477(8) 0.6203(7) 0.0165(10) Uani 1 1 d .
O8 O 0.07368(19) 0.3489(7) 0.1643(8) 0.0201(11) Uani 1 1 d .

loop_
_atom_site_aniso_label
_atom_site_aniso_U_11
_atom_site_aniso_U_22
_atom_site_aniso_U_33
_atom_site_aniso_U_23
_atom_site_aniso_U_13
_atom_site_aniso_U_12
U1 0.00606(11) 0.00480(11) 0.00647(11) -0.00013(8) 0.00052(7) -0.00010(8)
Cs1 0.0453(4) 0.0169(3) 0.0181(3) 0.000 0.0064(3) 0.000
P1 0.0053(6) 0.0029(6) 0.0037(6) -0.0002(5) 0.0010(5) -0.0002(5)
P2 0.0050(6) 0.0116(7) 0.0135(8) -0.0007(6) -0.0004(6) 0.0013(6)
O1 0.0047(18) 0.010(2) 0.0095(19) -0.0001(16) -0.0006(16) -0.0012(16)
O2 0.010(2) 0.021(3) 0.015(2) 0.0002(19) -0.0062(18) 0.0010(19)
O3 0.0082(18) 0.0040(18) 0.0058(19) -0.0012(14) -0.0003(16) -0.0024(15)
O4 0.0105(19) 0.009(2) 0.0022(18) 0.0015(15) 0.0017(16) -0.0009(16)
O5 0.017(2) 0.0031(19) 0.013(2) 0.0023(16) 0.0001(18) 0.0000(17)
O6 0.015(2) 0.015(2) 0.022(3) 0.0015(19) 0.004(2) -0.0020(19)
O7 0.005(2) 0.028(3) 0.016(2) -0.002(2) 0.0018(18) 0.0007(18)
O8 0.019(3) 0.018(3) 0.022(3) 0.005(2) -0.001(2) -0.005(2)

loop_
_atom_type_symbol
_atom_type_description
_atom_type_scat_dispersion_real
_atom_type_scat_dispersion_imag
_atom_type_scat_source
O O 0.0106 0.0060 'International Tables Vol C Tables 4.2.6.8 and 6.1.1.4'
H H 0.0000 0.0000 'International Tables Vol C Tables 4.2.6.8 and 6.1.1.4'
P P 0.1023 0.0942 'International Tables Vol C Tables 4.2.6.8 and 6.1.1.4'
Cs Cs -0.3680 2.1192 'International Tables Vol C Tables 4.2.6.8 and 6.1.1.4'
U U -9.6767 9.6646 'International Tables Vol C Tables 4.2.6.8 and 6.1.1.4'

loop_
_geom_angle_atom_site_label_1
_geom_angle_atom_site_label_2
_geom_angle_atom_site_label_3
_geom_angle
_geom_angle_site_symmetry_1
_geom_angle_site_symmetry_3
O1 U1 O5 84.83(16) . .
O1 U1 O6 143.64(16) . .
O5 U1 O6 118.05(17) . .
O1 U1 O4 76.50(16) . .
O5 U1 O4 89.32(15) . .
O6 U1 O4 127.62(16) . .
O1 U1 O2 143.91(17) . .
O5 U1 O2 71.19(17) . .
O6 U1 O2 72.45(17) . .
O4 U1 O2 76.65(16) . .
O1 U1 O3 81.44(15) . .
O5 U1 O3 78.82(15) . .
O6 U1 O3 76.48(16) . .
O4 U1 O3 155.80(15) . .
O2 U1 O3 118.14(16) . .
O1 U1 O3 87.96(15) . 6
O5 U1 O3 157.00(15) . 6
O6 U1 O3 79.71(16) . 6
O4 U1 O3 67.74(14) . 6
O2 U1 O3 103.57(16) . 6
O3 U1 O3 121.64(12) . 6
O1 U1 O4 73.18(15) . 6_556
O5 U1 O4 140.23(15) . 6_556
O6 U1 O4 71.49(16) . 6_556
O4 U1 O4 116.06(13) . 6_556
O2 U1 O4 141.31(16) . 6_556
O3 U1 O4 65.63(13) . 6_556
O3 U1 O4 56.39(13) 6 6_556
O1 U1 P1 74.90(11) . .
O5 U1 P1 159.38(12) . .
O6 U1 P1 78.28(13) . .
O4 U1 P1 89.59(11) . .
O2 U1 P1 128.37(13) . .
O3 U1 P1 94.20(10) . .
O3 U1 P1 28.51(10) 6 .
O4 U1 P1 28.59(9) 6_556 .
O1 U1 U1 87.05(11) . 6_556
O5 U1 U1 114.53(11) . 6_556
O6 U1 U1 58.42(12) . 6_556
O4 U1 U1 149.82(11) . 6_556
O2 U1 U1 127.08(12) . 6_556
O3 U1 U1 35.77(10) . 6_556
O3 U1 U1 86.80(10) 6 6_556
O4 U1 U1 33.90(9) 6_556 6_556
P1 U1 U1 61.46(3) . 6_556
O1 U1 U1 93.72(11) . 6
O5 U1 U1 124.79(11) . 6
O6 U1 U1 94.66(13) . 6
O4 U1 U1 37.95(10) . 6
O2 U1 U1 79.34(12) . 6
O3 U1 U1 155.60(10) . 6
O3 U1 U1 33.98(10) 6 6
O4 U1 U1 90.04(9) 6_556 6
P1 U1 U1 61.55(3) . 6
U1 U1 U1 120.519(11) 6_556 6
O7 Cs1 O7 142.74(19) 2 .
O7 Cs1 O7 79.91(9) 2 5_576
O7 Cs1 O7 65.35(15) . 5_576
O7 Cs1 O7 65.35(15) 2 6_575
O7 Cs1 O7 79.91(9) . 6_575
O7 Cs1 O7 44.04(18) 5_576 6_575
O7 Cs1 O8 132.44(13) 2 2
O7 Cs1 O8 77.17(13) . 2
O7 Cs1 O8 141.35(12) 5_576 2
O7 Cs1 O8 122.21(12) 6_575 2
O7 Cs1 O8 77.17(13) 2 .
O7 Cs1 O8 132.45(13) . .
O7 Cs1 O8 122.21(12) 5_576 .
O7 Cs1 O8 141.35(12) 6_575 .
O8 Cs1 O8 89.74(17) 2 .
O7 Cs1 O8 63.18(13) 2 5_565
O7 Cs1 O8 121.03(13) . 5_565
O7 Cs1 O8 117.36(12) 5_576 5_565
O7 Cs1 O8 74.17(12) 6_575 5_565
O8 Cs1 O8 73.92(12) 2 5_565
O8 Cs1 O8 97.71(12) . 5_565
O7 Cs1 O8 121.03(13) 2 6_566
O7 Cs1 O8 63.18(13) . 6_566
O7 Cs1 O8 74.17(12) 5_576 6_566
O7 Cs1 O8 117.36(12) 6_575 6_566
O8 Cs1 O8 97.71(12) 2 6_566
O8 Cs1 O8 73.92(12) . 6_566
O8 Cs1 O8 168.43(17) 5_565 6_566
O7 Cs1 O6 61.55(12) 2 6_565
O7 Cs1 O6 97.20(12) . 6_565
O7 Cs1 O6 42.15(11) 5_576 6_565
O7 Cs1 O6 73.88(11) 6_575 6_565
O8 Cs1 O6 160.74(12) 2 6_565
O8 Cs1 O6 80.50(12) . 6_565
O8 Cs1 O6 123.61(12) 5_565 6_565
O8 Cs1 O6 63.72(12) 6_566 6_565
O7 Cs1 O6 97.20(12) 2 5_566
O7 Cs1 O6 61.55(12) . 5_566
O7 Cs1 O6 73.88(11) 5_576 5_566
O7 Cs1 O6 42.15(11) 6_575 5_566
O8 Cs1 O6 80.50(12) 2 5_566
O8 Cs1 O6 160.74(12) . 5_566
O8 Cs1 O6 63.72(12) 5_565 5_566
O8 Cs1 O6 123.61(12) 6_566 5_566
O6 Cs1 O6 113.33(15) 6_565 5_566
O7 Cs1 O2 41.46(12) 2 6_565
O7 Cs1 O2 138.72(12) . 6_565
O7 Cs1 O2 83.62(11) 5_576 6_565
O7 Cs1 O2 96.73(11) 6_575 6_565
O8 Cs1 O2 133.79(12) 2 6_565
O8 Cs1 O2 45.85(12) . 6_565
O8 Cs1 O2 96.74(12) 5_565 6_565
O8 Cs1 O2 83.23(12) 6_566 6_565
O6 Cs1 O2 43.82(11) 6_565 6_565
O6 Cs1 O2 136.47(11) 5_566 6_565
O7 Cs1 O2 138.72(12) 2 5_566
O7 Cs1 O2 41.46(12) . 5_566
O7 Cs1 O2 96.73(11) 5_576 5_566
O7 Cs1 O2 83.62(11) 6_575 5_566
O8 Cs1 O2 45.85(12) 2 5_566
O8 Cs1 O2 133.79(12) . 5_566
O8 Cs1 O2 83.23(12) 5_565 5_566
O8 Cs1 O2 96.74(12) 6_566 5_566
O6 Cs1 O2 136.47(11) 6_565 5_566
O6 Cs1 O2 43.82(11) 5_566 5_566
O2 Cs1 O2 179.63(16) 6_565 5_566
O1 P1 O5 110.9(2) 4_546 1_545
O1 P1 O4 111.9(3) 4_546 6_556
O5 P1 O4 110.8(2) 1_545 6_556
O1 P1 O3 110.1(2) 4_546 6
O5 P1 O3 111.4(2) 1_545 6
O4 P1 O3 101.4(2) 6_556 6
O1 P1 U1 113.72(18) 4_546 .
O5 P1 U1 135.32(18) 1_545 .
O4 P1 U1 53.28(16) 6_556 .
O3 P1 U1 49.73(16) 6 .
O2 P2 O6 110.8(3) . 6
O2 P2 O7 110.4(3) . 5_566
O6 P2 O7 111.6(3) 6 5_566
O2 P2 O8 110.3(3) . .
O6 P2 O8 110.5(3) 6 .
O7 P2 O8 103.1(3) 5_566 .
O2 P2 Cs1 69.69(19) . 5_566
O6 P2 Cs1 131.2(2) 6 5_566
O7 P2 Cs1 40.88(19) 5_566 5_566
O8 P2 Cs1 114.7(2) . 5_566
O2 P2 Cs1 135.7(2) . 1_545
O6 P2 Cs1 65.18(19) 6 1_545
O7 P2 Cs1 47.11(19) 5_566 1_545
O8 P2 Cs1 112.0(2) . 1_545
Cs1 P2 Cs1 81.30(3) 5_566 1_545
O2 P2 Cs1 89.2(2) . .
O6 P2 Cs1 157.1(2) 6 .
O7 P2 Cs1 69.2(2) 5_566 .
O8 P2 Cs1 49.5(2) . .
Cs1 P2 Cs1 65.35(3) 5_566 .
Cs1 P2 Cs1 108.58(4) 1_545 .
P1 O1 U1 161.7(3) 4_556 .
P2 O2 U1 123.3(3) . .
P2 O2 Cs1 88.1(2) . 5_566
U1 O2 Cs1 113.99(17) . 5_566
P1 O3 U1 142.9(2) 6_556 .
P1 O3 U1 101.8(2) 6_556 6_556
U1 O3 U1 110.25(16) . 6_556
P1 O4 U1 147.2(3) 6 .
P1 O4 U1 98.1(2) 6 6
U1 O4 U1 108.14(16) . 6
P1 O5 U1 152.7(3) 1_565 .
P2 O6 U1 149.7(3) 6_556 .
P2 O6 Cs1 92.8(2) 6_556 5_566
U1 O6 Cs1 117.32(17) . 5_566
P2 O7 Cs1 119.8(3) 5_566 .
P2 O7 Cs1 112.5(2) 5_566 5_576
Cs1 O7 Cs1 114.65(15) . 5_576
P2 O8 Cs1 109.0(3) . .
P2 O8 Cs1 127.3(3) . 5_565
Cs1 O8 Cs1 82.29(12) . 5_565

loop_
_geom_bond_atom_site_label_1
_geom_bond_atom_site_label_2
_geom_bond_distance
_geom_bond_site_symmetry_2
U1 O1 2.229(4) .
U1 O5 2.247(4) .
U1 O6 2.337(5) .
U1 O4 2.343(4) .
U1 O2 2.369(5) .
U1 O3 2.378(4) .
U1 O3 2.487(4) 6
U1 O4 2.583(4) 6_556
U1 P1 3.1907(15) .
U1 U1 3.9917(2) 6_556
U1 U1 3.9917(3) 6
Cs1 O7 3.022(5) 2
Cs1 O7 3.022(5) .
Cs1 O7 3.221(5) 5_576
Cs1 O7 3.221(5) 6_575
Cs1 O8 3.305(5) 2
Cs1 O8 3.305(5) .
Cs1 O8 3.353(6) 5_565
Cs1 O8 3.353(6) 6_566
Cs1 O6 3.690(5) 6_565
Cs1 O6 3.690(5) 5_566
Cs1 O2 3.760(5) 6_565
Cs1 O2 3.760(5) 5_566
P1 O1 1.511(4) 4_546
P1 O5 1.524(5) 1_545
P1 O4 1.543(4) 6_556
P1 O3 1.556(4) 6
P2 O2 1.512(5) .
P2 O6 1.523(5) 6
P2 O7 1.529(5) 5_566
P2 O8 1.586(5) .
P2 Cs1 4.0075(16) 5_566
P2 Cs1 4.0603(18) 1_545
O1 P1 1.511(4) 4_556
O2 Cs1 3.760(5) 5_566
O3 P1 1.555(4) 6_556
O3 U1 2.487(4) 6_556
O4 P1 1.542(4) 6
O4 U1 2.583(4) 6
O5 P1 1.524(5) 1_565
O6 P2 1.523(5) 6_556
O6 Cs1 3.690(5) 5_566
O7 P2 1.529(5) 5_566
O7 Cs1 3.221(5) 5_576
O8 Cs1 3.353(6) 5_565
